data_4301649
loop_
_publ_author_name
'Monique Tillard'
'David Zitoun'
'Claude Belin'

_publ_contact_author_address
;
Agr\'egats, Interfaces, Mat\'eriaux pour l'\'Energie
Institut Charles Gerhardt, UMR 5253 CNRS UM2, CC015,
Universit\'e de Montpellier 2, Sciences et Techniques du Languedoc, 
2 Place Eug\`ene Bataillon, 34095 Montpellier Cedex 5 
France
;
_publ_contact_author_email mtillard@univ-montp2.fr
_publ_contact_author_fax '33 (0)467 14 33 04  '
_publ_contact_author_name 'Monique TILLARD'
_publ_contact_author_phone '33 (0)467 14 48 97  '
_publ_section_title
;
Structural Versatility of the \e-SmGax Phase: X-Ray, Electron Diffraction,
and DFT Studies
;
_journal_name_full 'Inorganic Chemistry'
_journal_page_first 2399
_journal_page_last 2406
_journal_paper_doi 10.1021/ic801379c
_journal_volume 48
_journal_year 2009
_chemical_formula_moiety 'Sm0.98 Ga3.57'
_chemical_formula_sum 'Ga3.57 Sm0.98'
_chemical_formula_weight 396.53
_chemical_name_common 'Sm Ga3.64'
_chemical_name_systematic samarium-gallium
_space_group_IT_number 69
_symmetry_cell_setting orthorhombic
_symmetry_Int_Tables_number 69
_symmetry_space_group_name_Hall '-F 2 2'
_symmetry_space_group_name_H-M 'F m m m'
_atom_sites_solution_primary direct
_atom_sites_solution_secondary difmap
_audit_creation_method SHELXL-97
_cell_angle_alpha 90.00
_cell_angle_beta 90.00
_cell_angle_gamma 90.00
_cell_formula_units_Z 24
_cell_length_a 8.4929(10)
_cell_length_b 14.912(2)
_cell_length_c 17.080(2)
_cell_measurement_reflns_used 37159
_cell_measurement_temperature 293(2)
_cell_measurement_theta_max 31.99
_cell_measurement_theta_min 3.01
_cell_volume 2163.1(5)
_computing_cell_refinement 'CrysAlisRed 171 Oxford Diffraction, 2004'
_computing_data_collection 'CrysAlis 171 Oxford Diffraction, 2004'
_computing_data_reduction 'CrysAlisRed 171 Oxford Diffraction, 2004'
_computing_molecular_graphics 'ORTEP-3 for Windows v.1.075, Farrugia 2002'
_computing_publication_material 'WinGX, Farrugia 1999'
_computing_structure_refinement 'SHELXL-97, Sheldrick, 1997'
_computing_structure_solution 'SHELXS-97, Sheldrick, 1997'
_diffrn_ambient_temperature 293(2)
_diffrn_measured_fraction_theta_full 0.935
_diffrn_measured_fraction_theta_max 0.935
_diffrn_measurement_device_type 'Oxford Diffraction Xcalibur CCD'
_diffrn_measurement_method 'omega scan'
_diffrn_radiation_monochromator graphite
_diffrn_radiation_probe x-ray
_diffrn_radiation_type MoK\a
_diffrn_radiation_wavelength 0.71070
_diffrn_reflns_av_R_equivalents 0.0384
_diffrn_reflns_av_sigmaI/netI 0.0231
_diffrn_reflns_limit_h_max 12
_diffrn_reflns_limit_h_min -12
_diffrn_reflns_limit_k_max 20
_diffrn_reflns_limit_k_min -21
_diffrn_reflns_limit_l_max 24
_diffrn_reflns_limit_l_min -24
_diffrn_reflns_number 9183
_diffrn_reflns_theta_full 32.48
_diffrn_reflns_theta_max 32.48
_diffrn_reflns_theta_min 2.73
_diffrn_source 'fine-focus sealed tube'
_diffrn_standards_decay_% 0
_exptl_absorpt_coefficient_mu 41.829
_exptl_absorpt_correction_T_max 0.665
_exptl_absorpt_correction_T_min 0.303
_exptl_absorpt_correction_type numerical
_exptl_absorpt_process_details
;
The reflections were corrected for absorption effects using the SCALE3ABS 
numerical procedure included in the CrysAlis RED software.
;
_exptl_crystal_colour black
_exptl_crystal_density_diffrn 7.305
_exptl_crystal_density_method 'not measured'
_exptl_crystal_description parallelepiped
_exptl_crystal_F_000 4118
_exptl_crystal_size_max 0.10
_exptl_crystal_size_mid 0.08
_exptl_crystal_size_min 0.07
_refine_diff_density_max 5.367
_refine_diff_density_min -3.175
_refine_diff_density_rms 0.514
_refine_ls_extinction_coef 0.00011(1)
_refine_ls_extinction_expression Fc^*^=kFc[1+0.001xFc^2^\l^3^/sin(2\q)]^-1/4^
_refine_ls_extinction_method SHELXL
_refine_ls_goodness_of_fit_ref 1.092
_refine_ls_matrix_type full
_refine_ls_number_parameters 52
_refine_ls_number_reflns 1033
_refine_ls_number_restraints 0
_refine_ls_restrained_S_all 1.092
_refine_ls_R_factor_all 0.0502
_refine_ls_R_factor_gt 0.0394
_refine_ls_shift/su_max 0.000
_refine_ls_shift/su_mean 0.000
_refine_ls_structure_factor_coef Fsqd
_refine_ls_weighting_details 'calc w=1/[\s^2^(Fo^2^)+(0.0374P)^2^+425.8884P] where P=(Fo^2^+2Fc^2^)/3'
_refine_ls_weighting_scheme calc
_refine_ls_wR_factor_gt 0.1036
_refine_ls_wR_factor_ref 0.1064
_reflns_number_gt 860
_reflns_number_total 1033
_reflns_threshold_expression >2sigma(I)
_cod_data_source_file ic801379c_si_001_2.cif
_cod_data_source_block SmGa3.64_Fmmm
_cod_original_cell_volume 2163.2(5)
_cod_original_formula_sum 'Sm0.98 Ga3.57'
_cod_database_code 4301649

loop_
_symmetry_equiv_pos_as_xyz
'x, y, z'
'-x, -y, z'
'-x, y, -z'
'x, -y, -z'
'x, y+1/2, z+1/2'
'-x, -y+1/2, z+1/2'
'-x, y+1/2, -z+1/2'
'x, -y+1/2, -z+1/2'
'x+1/2, y, z+1/2'
'-x+1/2, -y, z+1/2'
'-x+1/2, y, -z+1/2'
'x+1/2, -y, -z+1/2'
'x+1/2, y+1/2, z'
'-x+1/2, -y+1/2, z'
'-x+1/2, y+1/2, -z'
'x+1/2, -y+1/2, -z'
'-x, -y, -z'
'x, y, -z'
'x, -y, z'
'-x, y, z'
'-x, -y+1/2, -z+1/2'
'x, y+1/2, -z+1/2'
'x, -y+1/2, z+1/2'
'-x, y+1/2, z+1/2'
'-x+1/2, -y, -z+1/2'
'x+1/2, y, -z+1/2'
'x+1/2, -y, z+1/2'
'-x+1/2, y, z+1/2'
'-x+1/2, -y+1/2, -z'
'x+1/2, y+1/2, -z'
'x+1/2, -y+1/2, z'
'-x+1/2, y+1/2, z'

loop_
_atom_site_label
_atom_site_type_symbol
_atom_site_fract_x
_atom_site_fract_y
_atom_site_fract_z
_atom_site_U_iso_or_equiv
_atom_site_adp_type
_atom_site_occupancy
_atom_site_symmetry_multiplicity
_atom_site_calc_flag
_atom_site_refinement_flags
_atom_site_disorder_assembly
_atom_site_disorder_group
Ga1 Ga 0.22677(13) -0.16880(7) -0.12517(5) 0.0102(3) Uani 1 1 d . . .
Ga2 Ga -0.2500 0.08325(10) -0.2500 0.0155(4) Uani 1 2 d S . .
Ga3 Ga 0.2186(2) 0.08410(10) 0.0000 0.0133(3) Uani 1 2 d S . .
Ga4 Ga 0.5000 -0.08481(12) -0.14151(13) 0.0195(5) Uani 0.910(6) 2 d SP . .
Ga5 Ga 0.5000 0.0000 0.0000 0.0241(9) Uani 0.910(6) 8 d SP . .
Ga6 Ga 0.0000 -0.0869(15) -0.0936(13) 0.053(5) Uiso 0.144(5) 2 d SP . .
Ga7 Ga 0.0000 0.0000 -0.2360(16) 0.046(6) Uiso 0.144(5) 4 d SP . .
Sm4 Sm 0.5000 0.0000 -0.1136(11) 0.036(5) Uiso 0.090(6) 4 d SP . .
Sm1 Sm 0.0000 0.0000 -0.13136(6) 0.0051(3) Uani 0.856(5) 4 d SP . .
Sm2 Sm 0.0000 0.2500 -0.2500 0.0055(2) Uani 1 4 d S . .
Sm3 Sm 0.5000 0.24032(6) 0.0000 0.0057(2) Uani 1 4 d S . .

loop_
_atom_site_aniso_label
_atom_site_aniso_U_11
_atom_site_aniso_U_22
_atom_site_aniso_U_33
_atom_site_aniso_U_23
_atom_site_aniso_U_13
_atom_site_aniso_U_12
Ga1 0.0184(5) 0.0065(4) 0.0057(4) 0.0001(4) 0.0009(4) 0.0007(4)
Ga2 0.0335(9) 0.0070(6) 0.0062(6) 0.000 -0.0035(6) 0.000
Ga3 0.0267(8) 0.0068(6) 0.0064(6) 0.000 0.000 -0.0005(6)
Ga4 0.0093(7) 0.0092(8) 0.0399(12) -0.0059(7) 0.000 0.000
Ga5 0.0107(16) 0.027(2) 0.034(2) 0.000 0.000 0.000
Sm1 0.0029(4) 0.0035(5) 0.0088(5) 0.000 0.000 0.000
Sm2 0.0021(4) 0.0093(4) 0.0052(4) -0.0014(3) 0.000 0.000
Sm3 0.0022(4) 0.0099(4) 0.0050(4) 0.000 0.000 0.000

loop_
_atom_type_symbol
_atom_type_description
_atom_type_scat_dispersion_real
_atom_type_scat_dispersion_imag
_atom_type_scat_source
Ga Ga 0.2307 1.6083 'International Tables Vol C Tables 4.2.6.8 and 6.1.1.4'
Sm Sm -0.1638 3.4418 'International Tables Vol C Tables 4.2.6.8 and 6.1.1.4'

loop_
_geom_angle_atom_site_label_1
_geom_angle_atom_site_label_2
_geom_angle_atom_site_label_3
_geom_angle
_geom_angle_site_symmetry_1
_geom_angle_site_symmetry_3
_geom_angle_publ_flag
Ga6 Ga1 Ga1 130.3(5) . 14_545 ?
Ga6 Ga1 Ga3 60.9(5) . 19 ?
Ga1 Ga1 Ga3 120.40(4) 14_545 19 ?
Ga6 Ga1 Ga2 89.7(5) . 2 ?
Ga1 Ga1 Ga2 119.48(4) 14_545 2 ?
Ga3 Ga1 Ga2 118.61(6) 19 2 ?
Ga6 Ga1 Ga4 119.8(5) . . ?
Ga1 Ga1 Ga4 108.98(7) 14_545 . ?
Ga3 Ga1 Ga4 82.84(7) 19 . ?
Ga2 Ga1 Ga4 66.36(5) 2 . ?
Ga6 Ga1 Sm2 81.5(5) . 2 ?
Ga1 Ga1 Sm2 73.51(4) 14_545 2 ?
Ga3 Ga1 Sm2 140.24(6) 19 2 ?
Ga2 Ga1 Sm2 70.25(3) 2 2 ?
Ga4 Ga1 Sm2 130.67(6) . 2 ?
Ga6 Ga1 Sm1 25.1(5) . . ?
Ga1 Ga1 Sm1 151.77(7) 14_545 . ?
Ga3 Ga1 Sm1 66.95(4) 19 . ?
Ga2 Ga1 Sm1 67.27(4) 2 . ?
Ga4 Ga1 Sm1 98.82(5) . . ?
Sm2 Ga1 Sm1 84.84(3) 2 . ?
Ga6 Ga1 Sm3 64.5(5) . 13_445 ?
Ga1 Ga1 Sm3 71.16(4) 14_545 13_445 ?
Ga3 Ga1 Sm3 67.70(4) 19 13_445 ?
Ga2 Ga1 Sm3 147.25(4) 2 13_445 ?
Ga4 Ga1 Sm3 143.30(6) . 13_445 ?
Sm2 Ga1 Sm3 85.45(3) 2 13_445 ?
Sm1 Ga1 Sm3 89.58(3) . 13_445 ?
Ga6 Ga1 Sm3 126.3(5) . 17_655 ?
Ga1 Ga1 Sm3 64.66(4) 14_545 17_655 ?
Ga3 Ga1 Sm3 68.25(4) 19 17_655 ?
Ga2 Ga1 Sm3 131.15(4) 2 17_655 ?
Ga4 Ga1 Sm3 66.99(5) . 17_655 ?
Sm2 Ga1 Sm3 138.18(4) 2 17_655 ?
Sm1 Ga1 Sm3 134.32(4) . 17_655 ?
Sm3 Ga1 Sm3 81.59(2) 13_445 17_655 ?
Ga6 Ga1 Sm2 153.8(5) . 13_545 ?
Ga1 Ga1 Sm2 62.33(4) 14_545 13_545 ?
Ga3 Ga1 Sm2 138.19(6) 19 13_545 ?
Ga2 Ga1 Sm2 65.70(3) 2 13_545 ?
Ga4 Ga1 Sm2 60.08(4) . 13_545 ?
Sm2 Ga1 Sm2 81.55(2) 2 13_545 ?
Sm1 Ga1 Sm2 132.92(4) . 13_545 ?
Sm3 Ga1 Sm2 133.49(3) 13_445 13_545 ?
Sm3 Ga1 Sm2 79.17(2) 17_655 13_545 ?
Ga6 Ga1 Sm4 99.2(5) . . ?
Ga1 Ga1 Sm4 127.99(7) 14_545 . ?
Ga3 Ga1 Sm4 66.2(3) 19 . ?
Ga2 Ga1 Sm4 67.7(3) 2 . ?
Ga4 Ga1 Sm4 21.13(14) . . ?
Sm2 Ga1 Sm4 137.9(3) 2 . ?
Sm1 Ga1 Sm4 80.25(3) . . ?
Sm3 Ga1 Sm4 133.1(3) 13_445 . ?
Sm3 Ga1 Sm4 74.1(2) 17_655 . ?
Sm2 Ga1 Sm4 80.5(2) 13_545 . ?
Ga7 Ga2 Ga7 119.71(10) 25_454 . ?
Ga7 Ga2 Ga2 59.85(5) 25_454 25_454 ?
Ga7 Ga2 Ga2 59.85(5) . 25_454 ?
Ga7 Ga2 Ga1 114.1(6) 25_454 2 ?
Ga7 Ga2 Ga1 96.1(6) . 2 ?
Ga2 Ga2 Ga1 120.77(4) 25_454 2 ?
Ga7 Ga2 Ga1 96.1(6) 25_454 12_454 ?
Ga7 Ga2 Ga1 114.1(6) . 12_454 ?
Ga2 Ga2 Ga1 120.77(4) 25_454 12_454 ?
Ga1 Ga2 Ga1 118.47(8) 2 12_454 ?
Ga7 Ga2 Ga4 54.6(6) 25_454 2 ?
Ga7 Ga2 Ga4 126.0(6) . 2 ?
Ga2 Ga2 Ga4 90.47(5) 25_454 2 ?
Ga1 Ga2 Ga4 59.51(4) 2 2 ?
Ga1 Ga2 Ga4 119.93(5) 12_454 2 ?
Ga7 Ga2 Ga4 126.0(6) 25_454 25_554 ?
Ga7 Ga2 Ga4 54.6(6) . 25_554 ?
Ga2 Ga2 Ga4 90.47(5) 25_454 25_554 ?
Ga1 Ga2 Ga4 119.93(5) 2 25_554 ?
Ga1 Ga2 Ga4 59.51(4) 12_454 25_554 ?
Ga4 Ga2 Ga4 179.05(10) 2 25_554 ?
Ga7 Ga2 Sm1 33.9(6) 25_454 25_454 ?
Ga7 Ga2 Sm1 116.0(4) . 25_454 ?
Ga2 Ga2 Sm1 67.09(3) 25_454 25_454 ?
Ga1 Ga2 Sm1 142.76(3) 2 25_454 ?
Ga1 Ga2 Sm1 66.56(3) 12_454 25_454 ?
Ga4 Ga2 Sm1 85.40(4) 2 25_454 ?
Ga4 Ga2 Sm1 94.97(4) 25_554 25_454 ?
Ga7 Ga2 Sm1 116.0(4) 25_454 . ?
Ga7 Ga2 Sm1 33.9(6) . . ?
Ga2 Ga2 Sm1 67.09(3) 25_454 . ?
Ga1 Ga2 Sm1 66.56(3) 2 . ?
Ga1 Ga2 Sm1 142.76(3) 12_454 . ?
Ga4 Ga2 Sm1 94.97(4) 2 . ?
Ga4 Ga2 Sm1 85.40(4) 25_554 . ?
Sm1 Ga2 Sm1 134.17(5) 25_454 . ?
Ga7 Ga2 Sm2 160.04(18) 25_454 . ?
Ga7 Ga2 Sm2 79.852(18) . . ?
Ga2 Ga2 Sm2 139.498(18) 25_454 . ?
Ga1 Ga2 Sm2 63.87(4) 2 . ?
Ga1 Ga2 Sm2 70.27(4) 12_454 . ?
Ga4 Ga2 Sm2 118.88(5) 2 . ?
Ga4 Ga2 Sm2 60.30(4) 25_554 . ?
Sm1 Ga2 Sm2 136.78(3) 25_454 . ?
Sm1 Ga2 Sm2 82.149(10) . . ?
Ga7 Ga2 Sm2 79.852(17) 25_454 14_455 ?
Ga7 Ga2 Sm2 160.04(18) . 14_455 ?
Ga2 Ga2 Sm2 139.498(18) 25_454 14_455 ?
Ga1 Ga2 Sm2 70.27(4) 2 14_455 ?
Ga1 Ga2 Sm2 63.87(4) 12_454 14_455 ?
Ga4 Ga2 Sm2 60.30(4) 2 14_455 ?
Ga4 Ga2 Sm2 118.88(5) 25_554 14_455 ?
Sm1 Ga2 Sm2 82.149(10) 25_454 14_455 ?
Sm1 Ga2 Sm2 136.78(3) . 14_455 ?
Sm2 Ga2 Sm2 81.00(4) . 14_455 ?
Ga7 Ga2 Sm4 106.7(5) 25_454 25_554 ?
Ga7 Ga2 Sm4 49.0(7) . 25_554 ?
Ga2 Ga2 Sm4 68.52(9) 25_454 25_554 ?
Ga1 Ga2 Sm4 136.59(16) 2 25_554 ?
Ga1 Ga2 Sm4 69.4(2) 12_454 25_554 ?
Ga4 Ga2 Sm4 158.04(7) 2 25_554 ?
Ga4 Ga2 Sm4 22.87(4) 25_554 25_554 ?
Sm1 Ga2 Sm4 80.63(17) 25_454 25_554 ?
Sm1 Ga2 Sm4 83.0(2) . 25_554 ?
Sm2 Ga2 Sm4 82.62(3) . 25_554 ?
Sm2 Ga2 Sm4 133.3(2) 14_455 25_554 ?
Ga6 Ga3 Ga6 81.5(8) 2 17 ?
Ga6 Ga3 Ga1 56.7(4) 2 19 ?
Ga6 Ga3 Ga1 125.1(4) 17 19 ?
Ga6 Ga3 Ga1 125.1(4) 2 4 ?
Ga6 Ga3 Ga1 56.7(4) 17 4 ?
Ga1 Ga3 Ga1 118.82(7) 19 4 ?
Ga6 Ga3 Ga3 91.0(5) 2 19 ?
Ga6 Ga3 Ga3 91.0(5) 17 19 ?
Ga1 Ga3 Ga3 120.54(4) 19 19 ?
Ga1 Ga3 Ga3 120.54(4) 4 19 ?
Ga6 Ga3 Ga5 132.7(4) 2 . ?
Ga6 Ga3 Ga5 132.7(4) 17 . ?
Ga1 Ga3 Ga5 102.19(5) 19 . ?
Ga1 Ga3 Ga5 102.19(5) 4 . ?
Ga3 Ga3 Ga5 62.32(3) 19 . ?
Ga6 Ga3 Sm1 26.0(5) 2 . ?
Ga6 Ga3 Sm1 91.5(4) 17 . ?
Ga1 Ga3 Sm1 66.92(3) 19 . ?
Ga1 Ga3 Sm1 145.76(7) 4 . ?
Ga3 Ga3 Sm1 66.71(3) 19 . ?
Ga5 Ga3 Sm1 109.56(4) . . ?
Ga6 Ga3 Sm1 91.5(4) 2 17 ?
Ga6 Ga3 Sm1 26.0(5) 17 17 ?
Ga1 Ga3 Sm1 145.76(7) 19 17 ?
Ga1 Ga3 Sm1 66.92(3) 4 17 ?
Ga3 Ga3 Sm1 66.71(3) 19 17 ?
Ga5 Ga3 Sm1 109.56(4) . 17 ?
Sm1 Ga3 Sm1 90.12(5) . 17 ?
Ga6 Ga3 Sm3 63.1(5) 2 29 ?
Ga6 Ga3 Sm3 63.1(5) 17 29 ?
Ga1 Ga3 Sm3 66.53(4) 19 29 ?
Ga1 Ga3 Sm3 66.53(4) 4 29 ?
Ga3 Ga3 Sm3 144.66(3) 19 29 ?
Ga5 Ga3 Sm3 153.02(6) . 29 ?
Sm1 Ga3 Sm3 89.07(4) . 29 ?
Sm1 Ga3 Sm3 89.07(4) 17 29 ?
Ga6 Ga3 Sm4 158.7(5) 2 17_655 ?
Ga6 Ga3 Sm4 99.8(5) 17 17_655 ?
Ga1 Ga3 Sm4 132.4(2) 19 17_655 ?
Ga1 Ga3 Sm4 70.7(2) 4 17_655 ?
Ga3 Ga3 Sm4 67.84(8) 19 17_655 ?
Ga5 Ga3 Sm4 35.7(3) . 17_655 ?
Sm1 Ga3 Sm4 133.23(15) . 17_655 ?
Sm1 Ga3 Sm4 81.9(2) 17 17_655 ?
Sm3 Ga3 Sm4 136.4(2) 29 17_655 ?
Ga6 Ga3 Sm4 99.8(5) 2 . ?
Ga6 Ga3 Sm4 158.7(5) 17 . ?
Ga1 Ga3 Sm4 70.7(2) 19 . ?
Ga1 Ga3 Sm4 132.4(2) 4 . ?
Ga3 Ga3 Sm4 67.84(8) 19 . ?
Ga5 Ga3 Sm4 35.7(3) . . ?
Sm1 Ga3 Sm4 81.9(2) . . ?
Sm1 Ga3 Sm4 133.23(15) 17 . ?
Sm3 Ga3 Sm4 136.4(2) 29 . ?
Sm4 Ga3 Sm4 71.4(5) 17_655 . ?
Ga6 Ga3 Sm3 122.1(5) 2 . ?
Ga6 Ga3 Sm3 122.1(5) 17 . ?
Ga1 Ga3 Sm3 67.99(4) 19 . ?
Ga1 Ga3 Sm3 67.99(4) 4 . ?
Ga3 Ga3 Sm3 134.25(3) 19 . ?
Ga5 Ga3 Sm3 71.93(4) . . ?
Sm1 Ga3 Sm3 134.04(2) . . ?
Sm1 Ga3 Sm3 134.04(2) 17 . ?
Sm3 Ga3 Sm3 81.09(3) 29 . ?
Sm4 Ga3 Sm3 75.41(6) 17_655 . ?
Sm4 Ga3 Sm3 75.41(6) . . ?
Sm4 Ga4 Ga7 79.6(8) . 25_554 ?
Sm4 Ga4 Ga4 20.7(7) . 2_655 ?
Ga7 Ga4 Ga4 58.9(3) 25_554 2_655 ?
Sm4 Ga4 Ga1 113.9(2) . . ?
Ga7 Ga4 Ga1 109.53(13) 25_554 . ?
Ga4 Ga4 Ga1 118.18(4) 2_655 . ?
Sm4 Ga4 Ga1 113.9(2) . 20_655 ?
Ga7 Ga4 Ga1 109.53(13) 25_554 20_655 ?
Ga4 Ga4 Ga1 118.18(4) 2_655 20_655 ?
Ga1 Ga4 Ga1 122.13(8) . 20_655 ?
Sm4 Ga4 Ga5 41.7(7) . . ?
Ga7 Ga4 Ga5 121.3(3) 25_554 . ?
Ga4 Ga4 Ga5 62.40(4) 2_655 . ?
Ga1 Ga4 Ga5 97.20(6) . . ?
Ga1 Ga4 Ga5 97.20(6) 20_655 . ?
Sm4 Ga4 Ga2 103.0(5) . 2 ?
Ga7 Ga4 Ga2 55.44(14) 25_554 2 ?
Ga4 Ga4 Ga2 89.53(5) 2_655 2 ?
Ga1 Ga4 Ga2 54.12(3) . 2 ?
Ga1 Ga4 Ga2 137.09(8) 20_655 2 ?
Ga5 Ga4 Ga2 125.38(4) . 2 ?
Sm4 Ga4 Ga2 103.0(5) . 25_554 ?
Ga7 Ga4 Ga2 55.44(14) 25_554 25_554 ?
Ga4 Ga4 Ga2 89.53(5) 2_655 25_554 ?
Ga1 Ga4 Ga2 137.09(8) . 25_554 ?
Ga1 Ga4 Ga2 54.12(3) 20_655 25_554 ?
Ga5 Ga4 Ga2 125.38(4) . 25_554 ?
Ga2 Ga4 Ga2 97.75(7) 2 25_554 ?
Sm4 Ga4 Sm2 163.7(8) . 13_545 ?
Ga7 Ga4 Sm2 84.1(3) 25_554 13_545 ?
Ga4 Ga4 Sm2 143.03(4) 2_655 13_545 ?
Ga1 Ga4 Sm2 71.71(4) . 13_545 ?
Ga1 Ga4 Sm2 71.71(4) 20_655 13_545 ?
Ga5 Ga4 Sm2 154.58(8) . 13_545 ?
Ga2 Ga4 Sm2 67.11(5) 2 13_545 ?
Ga2 Ga4 Sm2 67.11(5) 25_554 13_545 ?
Sm4 Ga4 Sm3 113.1(8) . 17_655 ?
Ga7 Ga4 Sm3 167.3(3) 25_554 17_655 ?
Ga4 Ga4 Sm3 133.79(3) 2_655 17_655 ?
Ga1 Ga4 Sm3 66.25(5) . 17_655 ?
Ga1 Ga4 Sm3 66.25(5) 20_655 17_655 ?
Ga5 Ga4 Sm3 71.39(5) . 17_655 ?
Ga2 Ga4 Sm3 118.72(5) 2 17_655 ?
Ga2 Ga4 Sm3 118.72(5) 25_554 17_655 ?
Sm2 Ga4 Sm3 83.19(4) 13_545 17_655 ?
Sm4 Ga5 Sm4 180.0 17_655 . ?
Sm4 Ga5 Ga3 90.0 17_655 19 ?
Sm4 Ga5 Ga3 90.0 . 19 ?
Sm4 Ga5 Ga3 90.0 17_655 3_655 ?
Sm4 Ga5 Ga3 90.0 . 3_655 ?
Ga3 Ga5 Ga3 180.00(6) 19 3_655 ?
Sm4 Ga5 Ga3 90.0 17_655 17_655 ?
Sm4 Ga5 Ga3 90.0 . 17_655 ?
Ga3 Ga5 Ga3 124.64(7) 19 17_655 ?
Ga3 Ga5 Ga3 55.36(7) 3_655 17_655 ?
Sm4 Ga5 Ga3 90.0 17_655 . ?
Sm4 Ga5 Ga3 90.0 . . ?
Ga3 Ga5 Ga3 55.36(7) 19 . ?
Ga3 Ga5 Ga3 124.64(7) 3_655 . ?
Ga3 Ga5 Ga3 180.00(6) 17_655 . ?
Sm4 Ga5 Ga4 27.60(4) 17_655 17_655 ?
Sm4 Ga5 Ga4 152.40(4) . 17_655 ?
Ga3 Ga5 Ga4 102.43(2) 19 17_655 ?
Ga3 Ga5 Ga4 77.57(2) 3_655 17_655 ?
Ga3 Ga5 Ga4 102.43(2) 17_655 17_655 ?
Ga3 Ga5 Ga4 77.57(2) . 17_655 ?
Sm4 Ga5 Ga4 27.60(4) 17_655 18 ?
Sm4 Ga5 Ga4 152.40(4) . 18 ?
Ga3 Ga5 Ga4 77.57(2) 19 18 ?
Ga3 Ga5 Ga4 102.43(2) 3_655 18 ?
Ga3 Ga5 Ga4 77.57(2) 17_655 18 ?
Ga3 Ga5 Ga4 102.43(2) . 18 ?
Ga4 Ga5 Ga4 55.20(8) 17_655 18 ?
Sm4 Ga5 Ga4 152.40(4) 17_655 . ?
Sm4 Ga5 Ga4 27.60(4) . . ?
Ga3 Ga5 Ga4 77.57(2) 19 . ?
Ga3 Ga5 Ga4 102.43(2) 3_655 . ?
Ga3 Ga5 Ga4 77.57(2) 17_655 . ?
Ga3 Ga5 Ga4 102.43(2) . . ?
Ga4 Ga5 Ga4 180.00(4) 17_655 . ?
Ga4 Ga5 Ga4 124.80(8) 18 . ?
Sm4 Ga5 Ga4 152.40(4) 17_655 2_655 ?
Sm4 Ga5 Ga4 27.60(4) . 2_655 ?
Ga3 Ga5 Ga4 102.43(2) 19 2_655 ?
Ga3 Ga5 Ga4 77.57(2) 3_655 2_655 ?
Ga3 Ga5 Ga4 102.43(2) 17_655 2_655 ?
Ga3 Ga5 Ga4 77.57(2) . 2_655 ?
Ga4 Ga5 Ga4 124.80(8) 17_655 2_655 ?
Ga4 Ga5 Ga4 180.00(8) 18 2_655 ?
Ga4 Ga5 Ga4 55.20(8) . 2_655 ?
Sm1 Ga6 Ga1 111.3(7) . 20 ?
Sm1 Ga6 Ga1 111.3(7) . . ?
Ga1 Ga6 Ga1 110.5(9) 20 . ?
Sm1 Ga6 Ga3 106.0(8) . 19 ?
Ga1 Ga6 Ga3 141.4(10) 20 19 ?
Ga1 Ga6 Ga3 62.4(2) . 19 ?
Sm1 Ga6 Ga3 106.0(8) . 17 ?
Ga1 Ga6 Ga3 62.4(2) 20 17 ?
Ga1 Ga6 Ga3 141.4(10) . 17 ?
Ga3 Ga6 Ga3 98.5(8) 19 17 ?
Sm1 Ga6 Ga6 26.5(9) . 2 ?
Ga1 Ga6 Ga6 121.4(5) 20 2 ?
Ga1 Ga6 Ga6 121.4(5) . 2 ?
Ga3 Ga6 Ga6 89.0(5) 19 2 ?
Ga3 Ga6 Ga6 89.0(5) 17 2 ?
Sm1 Ga6 Ga7 35.5(6) . . ?
Ga1 Ga6 Ga7 92.4(6) 20 . ?
Ga1 Ga6 Ga7 92.4(6) . . ?
Ga3 Ga6 Ga7 124.6(5) 19 . ?
Ga3 Ga6 Ga7 124.6(5) 17 . ?
Ga6 Ga6 Ga7 62.0(5) 2 . ?
Sm1 Ga6 Sm3 174.6(13) . 13_445 ?
Ga1 Ga6 Sm3 71.3(5) 20 13_445 ?
Ga1 Ga6 Sm3 71.3(5) . 13_445 ?
Ga3 Ga6 Sm3 70.7(5) 19 13_445 ?
Ga3 Ga6 Sm3 70.7(5) 17 13_445 ?
Ga6 Ga6 Sm3 148.2(4) 2 13_445 ?
Ga7 Ga6 Sm3 149.9(9) . 13_445 ?
Sm1 Ga7 Ga4 148.9(3) . 26_454 ?
Sm1 Ga7 Ga4 148.9(3) . 25_554 ?
Ga4 Ga7 Ga4 62.2(7) 26_454 25_554 ?
Sm1 Ga7 Ga2 95.6(6) . 25_454 ?
Ga4 Ga7 Ga2 70.0(4) 26_454 25_454 ?
Ga4 Ga7 Ga2 100.2(7) 25_554 25_454 ?
Sm1 Ga7 Ga2 95.6(6) . 26_554 ?
Ga4 Ga7 Ga2 100.2(7) 26_454 26_554 ?
Ga4 Ga7 Ga2 70.0(4) 25_554 26_554 ?
Ga2 Ga7 Ga2 168.8(13) 25_454 26_554 ?
Sm1 Ga7 Ga2 95.6(6) . 2 ?
Ga4 Ga7 Ga2 70.0(4) 26_454 2 ?
Ga4 Ga7 Ga2 100.2(7) 25_554 2 ?
Ga2 Ga7 Ga2 118.5(2) 25_454 2 ?
Ga2 Ga7 Ga2 60.29(10) 26_554 2 ?
Sm1 Ga7 Ga2 95.6(6) . . ?
Ga4 Ga7 Ga2 100.2(7) 26_454 . ?
Ga4 Ga7 Ga2 70.0(4) 25_554 . ?
Ga2 Ga7 Ga2 60.29(10) 25_454 . ?
Ga2 Ga7 Ga2 118.5(2) 26_554 . ?
Ga2 Ga7 Ga2 168.8(13) 2 . ?
Sm1 Ga7 Sm4 180.000(1) . 25_554 ?
Ga4 Ga7 Sm4 31.1(3) 26_454 25_554 ?
Ga4 Ga7 Sm4 31.1(3) 25_554 25_554 ?
Ga2 Ga7 Sm4 84.4(6) 25_454 25_554 ?
Ga2 Ga7 Sm4 84.4(6) 26_554 25_554 ?
Ga2 Ga7 Sm4 84.4(6) 2 25_554 ?
Ga2 Ga7 Sm4 84.4(6) . 25_554 ?
Sm1 Ga7 Ga6 28.0(5) . 2 ?
Ga4 Ga7 Ga6 176.9(7) 26_454 2 ?
Ga4 Ga7 Ga6 120.8(5) 25_554 2 ?
Ga2 Ga7 Ga6 108.8(7) 25_454 2 ?
Ga2 Ga7 Ga6 81.4(5) 26_554 2 ?
Ga2 Ga7 Ga6 108.8(7) 2 2 ?
Ga2 Ga7 Ga6 81.4(5) . 2 ?
Sm4 Ga7 Ga6 152.0(5) 25_554 2 ?
Sm1 Ga7 Ga6 28.0(5) . . ?
Ga4 Ga7 Ga6 120.8(5) 26_454 . ?
Ga4 Ga7 Ga6 176.9(7) 25_554 . ?
Ga2 Ga7 Ga6 81.4(5) 25_454 . ?
Ga2 Ga7 Ga6 108.8(7) 26_554 . ?
Ga2 Ga7 Ga6 81.4(5) 2 . ?
Ga2 Ga7 Ga6 108.8(7) . . ?
Sm4 Ga7 Ga6 152.0(5) 25_554 . ?
Ga6 Ga7 Ga6 56.1(10) 2 . ?
Ga4 Sm4 Ga4 138.6(15) . 2_655 ?
Ga4 Sm4 Ga5 110.7(7) . . ?
Ga4 Sm4 Ga5 110.7(7) 2_655 . ?
Ga4 Sm4 Ga7 69.3(7) . 25_554 ?
Ga4 Sm4 Ga7 69.3(7) 2_655 25_554 ?
Ga5 Sm4 Ga7 180.000(1) . 25_554 ?
Ga4 Sm4 Ga3 124.0(4) . 3_655 ?
Ga4 Sm4 Ga3 81.6(4) 2_655 3_655 ?
Ga5 Sm4 Ga3 54.3(3) . 3_655 ?
Ga7 Sm4 Ga3 125.7(3) 25_554 3_655 ?
Ga4 Sm4 Ga3 81.6(4) . 19 ?
Ga4 Sm4 Ga3 124.0(4) 2_655 19 ?
Ga5 Sm4 Ga3 54.3(3) . 19 ?
Ga7 Sm4 Ga3 125.7(3) 25_554 19 ?
Ga3 Sm4 Ga3 108.6(5) 3_655 19 ?
Ga4 Sm4 Ga3 81.6(4) . 17_655 ?
Ga4 Sm4 Ga3 124.0(4) 2_655 17_655 ?
Ga5 Sm4 Ga3 54.3(3) . 17_655 ?
Ga7 Sm4 Ga3 125.7(3) 25_554 17_655 ?
Ga3 Sm4 Ga3 44.31(16) 3_655 17_655 ?
Ga3 Sm4 Ga3 91.9(4) 19 17_655 ?
Ga4 Sm4 Ga3 124.0(4) . . ?
Ga4 Sm4 Ga3 81.6(4) 2_655 . ?
Ga5 Sm4 Ga3 54.3(3) . . ?
Ga7 Sm4 Ga3 125.7(3) 25_554 . ?
Ga3 Sm4 Ga3 91.9(4) 3_655 . ?
Ga3 Sm4 Ga3 44.31(16) 19 . ?
Ga3 Sm4 Ga3 108.6(5) 17_655 . ?
Ga4 Sm4 Ga2 54.1(5) . 2 ?
Ga4 Sm4 Ga2 95.7(7) 2_655 2 ?
Ga5 Sm4 Ga2 133.5(2) . 2 ?
Ga7 Sm4 Ga2 46.5(2) 25_554 2 ?
Ga3 Sm4 Ga2 172.0(5) 3_655 2 ?
Ga3 Sm4 Ga2 79.22(4) 19 2 ?
Ga3 Sm4 Ga2 135.56(9) 17_655 2 ?
Ga3 Sm4 Ga2 95.12(5) . 2 ?
Ga4 Sm4 Ga2 95.7(7) . 26_554 ?
Ga4 Sm4 Ga2 54.1(5) 2_655 26_554 ?
Ga5 Sm4 Ga2 133.5(2) . 26_554 ?
Ga7 Sm4 Ga2 46.5(2) 25_554 26_554 ?
Ga3 Sm4 Ga2 135.56(9) 3_655 26_554 ?
Ga3 Sm4 Ga2 95.12(5) 19 26_554 ?
Ga3 Sm4 Ga2 172.0(5) 17_655 26_554 ?
Ga3 Sm4 Ga2 79.22(4) . 26_554 ?
Ga2 Sm4 Ga2 42.96(18) 2 26_554 ?
Ga4 Sm4 Ga2 54.1(5) . 25_554 ?
Ga4 Sm4 Ga2 95.7(7) 2_655 25_554 ?
Ga5 Sm4 Ga2 133.5(2) . 25_554 ?
Ga7 Sm4 Ga2 46.5(2) 25_554 25_554 ?
Ga3 Sm4 Ga2 95.12(5) 3_655 25_554 ?
Ga3 Sm4 Ga2 135.56(9) 19 25_554 ?
Ga3 Sm4 Ga2 79.22(4) 17_655 25_554 ?
Ga3 Sm4 Ga2 172.0(5) . 25_554 ?
Ga2 Sm4 Ga2 77.6(3) 2 25_554 ?
Ga2 Sm4 Ga2 93.1(5) 26_554 25_554 ?
Ga4 Sm4 Ga2 95.7(7) . 1_655 ?
Ga4 Sm4 Ga2 54.1(5) 2_655 1_655 ?
Ga5 Sm4 Ga2 133.5(2) . 1_655 ?
Ga7 Sm4 Ga2 46.5(2) 25_554 1_655 ?
Ga3 Sm4 Ga2 79.22(4) 3_655 1_655 ?
Ga3 Sm4 Ga2 172.0(5) 19 1_655 ?
Ga3 Sm4 Ga2 95.12(5) 17_655 1_655 ?
Ga3 Sm4 Ga2 135.56(9) . 1_655 ?
Ga2 Sm4 Ga2 93.1(5) 2 1_655 ?
Ga2 Sm4 Ga2 77.6(3) 26_554 1_655 ?
Ga2 Sm4 Ga2 42.96(18) 25_554 1_655 ?
Ga6 Sm1 Ga6 127.1(17) . 2 ?
Ga6 Sm1 Ga7 116.5(9) . . ?
Ga6 Sm1 Ga7 116.5(9) 2 . ?
Ga6 Sm1 Ga1 43.5(4) . 20 ?
Ga6 Sm1 Ga1 134.1(5) 2 20 ?
Ga7 Sm1 Ga1 91.91(3) . 20 ?
Ga6 Sm1 Ga1 134.1(5) . 19 ?
Ga6 Sm1 Ga1 43.5(4) 2 19 ?
Ga7 Sm1 Ga1 91.91(3) . 19 ?
Ga1 Sm1 Ga1 176.18(5) 20 19 ?
Ga6 Sm1 Ga1 43.5(4) . . ?
Ga6 Sm1 Ga1 134.1(5) 2 . ?
Ga7 Sm1 Ga1 91.91(3) . . ?
Ga1 Sm1 Ga1 74.81(4) 20 . ?
Ga1 Sm1 Ga1 105.06(4) 19 . ?
Ga6 Sm1 Ga1 134.1(5) . 2 ?
Ga6 Sm1 Ga1 43.5(4) 2 2 ?
Ga7 Sm1 Ga1 91.91(3) . 2 ?
Ga1 Sm1 Ga1 105.06(4) 20 2 ?
Ga1 Sm1 Ga1 74.81(4) 19 2 ?
Ga1 Sm1 Ga1 176.18(5) . 2 ?
Ga6 Sm1 Ga3 92.2(7) . . ?
Ga6 Sm1 Ga3 48.0(5) 2 . ?
Ga7 Sm1 Ga3 135.06(3) . . ?
Ga1 Sm1 Ga3 130.22(4) 20 . ?
Ga1 Sm1 Ga3 46.13(3) 19 . ?
Ga1 Sm1 Ga3 86.25(4) . . ?
Ga1 Sm1 Ga3 91.04(4) 2 . ?
Ga6 Sm1 Ga3 48.0(5) . 19 ?
Ga6 Sm1 Ga3 92.2(7) 2 19 ?
Ga7 Sm1 Ga3 135.06(3) . 19 ?
Ga1 Sm1 Ga3 91.04(4) 20 19 ?
Ga1 Sm1 Ga3 86.25(4) 19 19 ?
Ga1 Sm1 Ga3 46.13(3) . 19 ?
Ga1 Sm1 Ga3 130.22(4) 2 19 ?
Ga3 Sm1 Ga3 46.58(5) . 19 ?
Ga6 Sm1 Ga3 48.0(5) . 17 ?
Ga6 Sm1 Ga3 92.2(7) 2 17 ?
Ga7 Sm1 Ga3 135.06(3) . 17 ?
Ga1 Sm1 Ga3 46.13(3) 20 17 ?
Ga1 Sm1 Ga3 130.22(4) 19 17 ?
Ga1 Sm1 Ga3 91.04(4) . 17 ?
Ga1 Sm1 Ga3 86.25(4) 2 17 ?
Ga3 Sm1 Ga3 89.88(5) . 17 ?
Ga3 Sm1 Ga3 71.66(6) 19 17 ?
Ga6 Sm1 Ga3 92.2(7) . 3 ?
Ga6 Sm1 Ga3 48.0(5) 2 3 ?
Ga7 Sm1 Ga3 135.06(3) . 3 ?
Ga1 Sm1 Ga3 86.25(4) 20 3 ?
Ga1 Sm1 Ga3 91.04(4) 19 3 ?
Ga1 Sm1 Ga3 130.22(4) . 3 ?
Ga1 Sm1 Ga3 46.13(3) 2 3 ?
Ga3 Sm1 Ga3 71.66(6) . 3 ?
Ga3 Sm1 Ga3 89.88(5) 19 3 ?
Ga3 Sm1 Ga3 46.58(5) 17 3 ?
Ga6 Sm1 Ga2 86.3(7) . 25_454 ?
Ga6 Sm1 Ga2 129.2(4) 2 25_454 ?
Ga7 Sm1 Ga2 50.498(17) . 25_454 ?
Ga1 Sm1 Ga2 46.17(3) 20 25_454 ?
Ga1 Sm1 Ga2 137.30(4) 19 25_454 ?
Ga1 Sm1 Ga2 96.71(3) . 25_454 ?
Ga1 Sm1 Ga2 85.73(3) 2 25_454 ?
Ga3 Sm1 Ga2 173.80(4) . 25_454 ?
Ga3 Sm1 Ga2 133.34(4) 19 25_454 ?
Ga3 Sm1 Ga2 84.63(2) 17 25_454 ?
Ga3 Sm1 Ga2 102.37(3) 3 25_454 ?
Ga4 Sm2 Ga4 180.00(4) 25_554 13_455 ?
Ga4 Sm2 Ga1 95.82(4) 25_554 19 ?
Ga4 Sm2 Ga1 84.18(4) 13_455 19 ?
Ga4 Sm2 Ga1 84.18(4) 25_554 7_554 ?
Ga4 Sm2 Ga1 95.82(4) 13_455 7_554 ?
Ga1 Sm2 Ga1 180.00(4) 19 7_554 ?
Ga4 Sm2 Ga1 95.82(4) 25_554 2 ?
Ga4 Sm2 Ga1 84.18(4) 13_455 2 ?
Ga1 Sm2 Ga1 76.28(4) 19 2 ?
Ga1 Sm2 Ga1 103.72(4) 7_554 2 ?
Ga4 Sm2 Ga1 84.18(4) 25_554 22_554 ?
Ga4 Sm2 Ga1 95.82(4) 13_455 22_554 ?
Ga1 Sm2 Ga1 103.72(4) 19 22_554 ?
Ga1 Sm2 Ga1 76.28(4) 7_554 22_554 ?
Ga1 Sm2 Ga1 180.00(4) 2 22_554 ?
Ga4 Sm2 Ga2 52.59(3) 25_554 . ?
Ga4 Sm2 Ga2 127.41(3) 13_455 . ?
Ga1 Sm2 Ga2 96.08(2) 19 . ?
Ga1 Sm2 Ga2 83.92(2) 7_554 . ?
Ga1 Sm2 Ga2 45.872(19) 2 . ?
Ga1 Sm2 Ga2 134.128(19) 22_554 . ?
Ga4 Sm2 Ga2 127.41(3) 25_554 21_554 ?
Ga4 Sm2 Ga2 52.59(3) 13_455 21_554 ?
Ga1 Sm2 Ga2 83.92(2) 19 21_554 ?
Ga1 Sm2 Ga2 96.08(2) 7_554 21_554 ?
Ga1 Sm2 Ga2 134.128(19) 2 21_554 ?
Ga1 Sm2 Ga2 45.872(19) 22_554 21_554 ?
Ga2 Sm2 Ga2 180.00(4) . 21_554 ?
Ga4 Sm2 Ga2 52.59(3) 25_554 26_554 ?
Ga4 Sm2 Ga2 127.41(3) 13_455 26_554 ?
Ga1 Sm2 Ga2 45.872(19) 19 26_554 ?
Ga1 Sm2 Ga2 134.128(19) 7_554 26_554 ?
Ga1 Sm2 Ga2 96.08(2) 2 26_554 ?
Ga1 Sm2 Ga2 83.92(2) 22_554 26_554 ?
Ga2 Sm2 Ga2 81.00(4) . 26_554 ?
Ga2 Sm2 Ga2 99.00(4) 21_554 26_554 ?
Ga4 Sm2 Ga2 127.41(3) 25_554 14_455 ?
Ga4 Sm2 Ga2 52.59(3) 13_455 14_455 ?
Ga1 Sm2 Ga2 134.128(19) 19 14_455 ?
Ga1 Sm2 Ga2 45.872(19) 7_554 14_455 ?
Ga1 Sm2 Ga2 83.92(2) 2 14_455 ?
Ga1 Sm2 Ga2 96.08(2) 22_554 14_455 ?
Ga2 Sm2 Ga2 99.00(4) . 14_455 ?
Ga2 Sm2 Ga2 81.00(4) 21_554 14_455 ?
Ga2 Sm2 Ga2 180.0 26_554 14_455 ?
Ga4 Sm2 Ga1 48.21(2) 25_554 12_454 ?
Ga4 Sm2 Ga1 131.79(2) 13_455 12_454 ?
Ga1 Sm2 Ga1 135.84(3) 19 12_454 ?
Ga1 Sm2 Ga1 44.16(3) 7_554 12_454 ?
Ga1 Sm2 Ga1 82.45(3) 2 12_454 ?
Ga1 Sm2 Ga1 97.55(3) 22_554 12_454 ?
Ga2 Sm2 Ga1 44.031(18) . 12_454 ?
Ga2 Sm2 Ga1 135.969(18) 21_554 12_454 ?
Ga2 Sm2 Ga1 100.01(2) 26_554 12_454 ?
Ga2 Sm2 Ga1 79.99(2) 14_455 12_454 ?
Ga4 Sm2 Ga1 131.79(2) 25_554 32 ?
Ga4 Sm2 Ga1 48.21(2) 13_455 32 ?
Ga1 Sm2 Ga1 44.16(3) 19 32 ?
Ga1 Sm2 Ga1 135.84(3) 7_554 32 ?
Ga1 Sm2 Ga1 97.55(3) 2 32 ?
Ga1 Sm2 Ga1 82.45(3) 22_554 32 ?
Ga2 Sm2 Ga1 135.969(18) . 32 ?
Ga2 Sm2 Ga1 44.031(18) 21_554 32 ?
Ga2 Sm2 Ga1 79.99(2) 26_554 32 ?
Ga2 Sm2 Ga1 100.01(2) 14_455 32 ?
Ga1 Sm2 Ga1 180.00(4) 12_454 32 ?
Ga6 Sm3 Ga6 63.7(8) 30 13 ?
Ga6 Sm3 Ga1 44.2(2) 30 30 ?
Ga6 Sm3 Ga1 89.6(3) 13 30 ?
Ga6 Sm3 Ga1 89.6(3) 30 32 ?
Ga6 Sm3 Ga1 44.2(2) 13 32 ?
Ga1 Sm3 Ga1 129.59(5) 30 32 ?
Ga6 Sm3 Ga1 89.6(3) 30 13 ?
Ga6 Sm3 Ga1 44.2(2) 13 13 ?
Ga1 Sm3 Ga1 84.50(4) 30 13 ?
Ga1 Sm3 Ga1 74.52(4) 32 13 ?
Ga6 Sm3 Ga1 44.2(2) 30 15 ?
Ga6 Sm3 Ga1 89.6(3) 13 15 ?
Ga1 Sm3 Ga1 74.52(4) 30 15 ?
Ga1 Sm3 Ga1 84.50(4) 32 15 ?
Ga1 Sm3 Ga1 129.59(5) 13 15 ?
Ga6 Sm3 Ga3 46.1(3) 30 31 ?
Ga6 Sm3 Ga3 46.1(3) 13 31 ?
Ga1 Sm3 Ga3 45.76(2) 30 31 ?
Ga1 Sm3 Ga3 90.16(4) 32 31 ?
Ga1 Sm3 Ga3 45.76(2) 13 31 ?
Ga1 Sm3 Ga3 90.16(4) 15 31 ?
Ga6 Sm3 Ga3 46.1(3) 30 29 ?
Ga6 Sm3 Ga3 46.1(3) 13 29 ?
Ga1 Sm3 Ga3 90.16(4) 30 29 ?
Ga1 Sm3 Ga3 45.76(2) 32 29 ?
Ga1 Sm3 Ga3 90.16(4) 13 29 ?
Ga1 Sm3 Ga3 45.76(2) 15 29 ?
Ga3 Sm3 Ga3 70.69(6) 31 29 ?
Ga6 Sm3 Ga1 127.6(2) 30 19 ?
Ga6 Sm3 Ga1 86.2(3) 13 19 ?
Ga1 Sm3 Ga1 171.80(4) 30 19 ?
Ga1 Sm3 Ga1 44.18(3) 32 19 ?
Ga1 Sm3 Ga1 97.26(3) 13 19 ?
Ga1 Sm3 Ga1 98.41(2) 15 19 ?
Ga3 Sm3 Ga1 131.61(3) 31 19 ?
Ga3 Sm3 Ga1 81.84(3) 29 19 ?
Ga6 Sm3 Ga1 127.6(2) 30 2_655 ?
Ga6 Sm3 Ga1 86.2(3) 13 2_655 ?
Ga1 Sm3 Ga1 98.41(2) 30 2_655 ?
Ga1 Sm3 Ga1 97.26(3) 32 2_655 ?
Ga1 Sm3 Ga1 44.18(3) 13 2_655 ?
Ga1 Sm3 Ga1 171.80(4) 15 2_655 ?
Ga3 Sm3 Ga1 81.84(3) 31 2_655 ?
Ga3 Sm3 Ga1 131.61(3) 29 2_655 ?
Ga1 Sm3 Ga1 88.31(4) 19 2_655 ?
Ga6 Sm3 Ga1 86.2(3) 30 17_655 ?
Ga6 Sm3 Ga1 127.6(2) 13 17_655 ?
Ga1 Sm3 Ga1 44.18(3) 30 17_655 ?
Ga1 Sm3 Ga1 171.80(4) 32 17_655 ?
Ga1 Sm3 Ga1 98.41(2) 13 17_655 ?
Ga1 Sm3 Ga1 97.26(3) 15 17_655 ?
Ga3 Sm3 Ga1 81.84(3) 31 17_655 ?
Ga3 Sm3 Ga1 131.61(3) 29 17_655 ?
Ga1 Sm3 Ga1 142.67(5) 19 17_655 ?
Ga1 Sm3 Ga1 79.90(3) 2_655 17_655 ?
Ga6 Sm3 Ga1 86.2(3) 30 4 ?
Ga6 Sm3 Ga1 127.6(2) 13 4 ?
Ga1 Sm3 Ga1 97.26(3) 30 4 ?
Ga1 Sm3 Ga1 98.41(2) 32 4 ?
Ga1 Sm3 Ga1 171.80(4) 13 4 ?
Ga1 Sm3 Ga1 44.18(3) 15 4 ?
Ga3 Sm3 Ga1 131.61(3) 31 4 ?
Ga3 Sm3 Ga1 81.84(3) 29 4 ?
Ga1 Sm3 Ga1 79.90(3) 19 4 ?
Ga1 Sm3 Ga1 142.67(5) 2_655 4 ?
Ga1 Sm3 Ga1 88.31(4) 17_655 4 ?

loop_
_geom_bond_atom_site_label_1
_geom_bond_atom_site_label_2
_geom_bond_distance
_geom_bond_site_symmetry_2
_geom_bond_publ_flag
Ga1 Ga6 2.344(13) . ?
Ga1 Ga1 2.454(2) 14_545 ?
Ga1 Ga3 2.4856(12) 19 ?
Ga1 Ga2 2.4941(13) 2 ?
Ga1 Ga4 2.6524(14) . ?
Ga1 Sm2 3.1196(10) 2 ?
Ga1 Sm1 3.1717(10) . ?
Ga1 Sm3 3.1823(11) 13_445 ?
Ga1 Sm3 3.3323(11) 17_655 ?
Ga1 Sm2 3.3777(10) 13_545 ?
Ga1 Sm4 3.4299(16) . ?
Ga2 Ga7 2.472(3) 25_454 ?
Ga2 Ga7 2.472(3) . ?
Ga2 Ga2 2.483(3) 25_454 ?
Ga2 Ga1 2.4941(13) 2 ?
Ga2 Ga1 2.4941(13) 12_454 ?
Ga2 Ga4 2.8198(14) 2 ?
Ga2 Ga4 2.8198(14) 25_554 ?
Ga2 Sm1 3.1884(9) 25_454 ?
Ga2 Sm1 3.1884(9) . ?
Ga2 Sm2 3.2703(12) . ?
Ga2 Sm2 3.2703(12) 14_455 ?
Ga2 Sm4 3.390(13) 25_554 ?
Ga3 Ga6 2.452(15) 2 ?
Ga3 Ga6 2.452(15) 17 ?
Ga3 Ga1 2.4856(12) 19 ?
Ga3 Ga1 2.4856(12) 4 ?
Ga3 Ga3 2.508(3) 19 ?
Ga3 Ga5 2.7000(18) . ?
Ga3 Sm1 3.1723(14) . ?
Ga3 Sm1 3.1723(14) 17 ?
Ga3 Sm3 3.2099(18) 29 ?
Ga3 Sm4 3.325(11) 17_655 ?
Ga3 Sm4 3.325(11) . ?
Ga3 Sm3 3.3383(18) . ?
Ga4 Sm4 1.352(7) . ?
Ga4 Ga7 2.45(2) 25_554 ?
Ga4 Ga4 2.530(4) 2_655 ?
Ga4 Ga1 2.6524(14) 20_655 ?
Ga4 Ga5 2.730(2) . ?
Ga4 Ga2 2.8198(14) 2 ?
Ga4 Ga2 2.8198(14) 25_554 ?
Ga4 Sm2 3.0834(18) 13_545 ?
Ga4 Sm3 3.351(2) 17_655 ?
Ga5 Sm4 1.941(19) 17_655 ?
Ga5 Sm4 1.941(19) . ?
Ga5 Ga3 2.7000(18) 19 ?
Ga5 Ga3 2.7000(18) 3_655 ?
Ga5 Ga3 2.7000(18) 17_655 ?
Ga5 Ga4 2.730(2) 17_655 ?
Ga5 Ga4 2.730(2) 18 ?
Ga5 Ga4 2.730(2) 2_655 ?
Ga6 Sm1 1.45(2) . ?
Ga6 Ga1 2.344(13) 20 ?
Ga6 Ga3 2.452(15) 19 ?
Ga6 Ga3 2.452(15) 17 ?
Ga6 Ga6 2.59(4) 2 ?
Ga6 Ga7 2.76(3) . ?
Ga6 Sm3 3.03(2) 13_445 ?
Ga7 Sm1 1.79(3) . ?
Ga7 Ga4 2.45(2) 26_454 ?
Ga7 Ga4 2.45(2) 25_554 ?
Ga7 Ga2 2.472(3) 25_454 ?
Ga7 Ga2 2.472(3) 26_554 ?
Ga7 Ga2 2.472(3) 2 ?
Ga7 Sm4 2.57(3) 25_554 ?
Ga7 Ga6 2.76(3) 2 ?
Sm4 Ga4 1.352(7) 2_655 ?
Sm4 Ga7 2.57(3) 25_554 ?
Sm4 Ga3 3.325(11) 3_655 ?
Sm4 Ga3 3.325(11) 19 ?
Sm4 Ga3 3.325(11) 17_655 ?
Sm4 Ga2 3.390(13) 2 ?
Sm4 Ga2 3.390(13) 26_554 ?
Sm4 Ga2 3.390(13) 25_554 ?
Sm4 Ga2 3.390(13) 1_655 ?
Sm1 Ga6 1.45(2) 2 ?
Sm1 Ga1 3.1717(10) 20 ?
Sm1 Ga1 3.1717(10) 19 ?
Sm1 Ga1 3.1717(10) 2 ?
Sm1 Ga3 3.1723(14) 19 ?
Sm1 Ga3 3.1723(14) 17 ?
Sm1 Ga3 3.1723(14) 3 ?
Sm1 Ga2 3.1884(9) 25_454 ?
Sm2 Ga4 3.0834(18) 25_554 ?
Sm2 Ga4 3.0834(18) 13_455 ?
Sm2 Ga1 3.1196(10) 19 ?
Sm2 Ga1 3.1196(10) 7_554 ?
Sm2 Ga1 3.1196(10) 2 ?
Sm2 Ga1 3.1196(10) 22_554 ?
Sm2 Ga2 3.2703(12) 21_554 ?
Sm2 Ga2 3.2703(12) 26_554 ?
Sm2 Ga2 3.2703(12) 14_455 ?
Sm2 Ga1 3.3777(10) 12_454 ?
Sm2 Ga1 3.3777(10) 32 ?
Sm3 Ga6 3.03(2) 30 ?
Sm3 Ga6 3.03(2) 13 ?
Sm3 Ga1 3.1823(11) 30 ?
Sm3 Ga1 3.1823(11) 32 ?
Sm3 Ga1 3.1823(11) 13 ?
Sm3 Ga1 3.1823(11) 15 ?
Sm3 Ga3 3.2099(18) 31 ?
Sm3 Ga3 3.2099(18) 29 ?
Sm3 Ga1 3.3323(11) 19 ?
Sm3 Ga1 3.3323(11) 2_655 ?
Sm3 Ga1 3.3323(11) 17_655 ?
Sm3 Ga1 3.3323(11) 4 ?
